data_7716106
loop_
_publ_author_name
'Bourne, Connor'
'Dong, Huanhuan'
'McKain, Katharine'
'Mayer, Lena C.'
'McKay, Aidan P.'
'Cordes, David B.'
'Slawin, Alexandra M. Z.'
'Stasch, Andreas'

_publ_section_title
;
 Alkyl backbone variations in common &#x3b2;-diketiminate ligands and
 applications to <i>N</i>-heterocyclic silylene chemistry.
;
_journal_issue 23
_journal_name_full 'Dalton transactions (Cambridge, England : 2003)'
_journal_page_first 9887
_journal_page_last 9895
_journal_paper_doi 10.1039/d4dt01298d
_journal_volume 53
_journal_year 2024
_chemical_formula_moiety 'C18 H27 N O'
_chemical_formula_sum 'C18 H27 N O'
_chemical_formula_weight 273.42
_space_group_crystal_system monoclinic
_space_group_IT_number 15
_space_group_name_Hall '-C 2yc'
_space_group_name_H-M_alt 'C 1 2/c 1'
_atom_sites_solution_hydrogens mixed
_atom_sites_solution_primary direct
_atom_sites_solution_secondary difmap
_audit_creation_date 2023-07-18
_audit_creation_method 'by CrystalStructure 4.3'
_audit_update_record
;
2024-04-30 deposited with the CCDC.	2024-05-21 downloaded from the CCDC.
;
_cell_angle_alpha 90.0000
_cell_angle_beta 101.242(8)
_cell_angle_gamma 90.0000
_cell_formula_units_Z 8
_cell_length_a 25.661(11)
_cell_length_b 7.581(3)
_cell_length_c 16.993(8)
_cell_measurement_reflns_used 1606
_cell_measurement_temperature 93
_cell_measurement_theta_max 25.30
_cell_measurement_theta_min 2.70
_cell_volume 3242(2)
_computing_cell_refinement 'CrystalClear-SM Expert 2.1 b45'
_computing_data_collection 'CrystalClear-SM Expert 2.1 b45 (Rigaku, 2015)'
_computing_data_reduction 'CrystalClear-SM Expert 2.1 b45'
_computing_molecular_graphics 'CrystalStructure 4.3'
_computing_publication_material 'CrystalStructure 4.3 (Rigaku, 2018)'
_computing_structure_refinement 'SHELXL Version 2019/3 (Sheldrick, 2008)'
_computing_structure_solution 'SIR2011 (Burla, et al., 2012)'
_diffrn_ambient_temperature 93
_diffrn_detector_area_resol_mean 5.814
_diffrn_measured_fraction_theta_full 0.996
_diffrn_measured_fraction_theta_max 0.995
_diffrn_measurement_device_type 'Rigaku XtaLAB P200'
_diffrn_measurement_method \w
_diffrn_radiation_type 'Mo K\a'
_diffrn_radiation_wavelength 0.71073
_diffrn_reflns_av_R_equivalents 0.0863
_diffrn_reflns_av_unetI/netI 0.0416
_diffrn_reflns_Laue_measured_fraction_full 0.996
_diffrn_reflns_Laue_measured_fraction_max 0.995
_diffrn_reflns_limit_h_max 30
_diffrn_reflns_limit_h_min -30
_diffrn_reflns_limit_k_max 9
_diffrn_reflns_limit_k_min -8
_diffrn_reflns_limit_l_max 20
_diffrn_reflns_limit_l_min -20
_diffrn_reflns_number 20480
_diffrn_reflns_point_group_measured_fraction_full 0.996
_diffrn_reflns_point_group_measured_fraction_max 0.995
_diffrn_reflns_theta_full 25.242
_diffrn_reflns_theta_max 25.265
_diffrn_reflns_theta_min 2.444
_diffrn_standards_number 0
_exptl_absorpt_coefficient_mu 0.068
_exptl_absorpt_correction_T_max 0.996
_exptl_absorpt_correction_T_min 0.621
_exptl_absorpt_correction_type multi-scan
_exptl_absorpt_process_details 'REQAB (Rigaku, 1998)'
_exptl_crystal_colour colorless
_exptl_crystal_density_diffrn 1.120
_exptl_crystal_density_method 'not measured'
_exptl_crystal_description prism
_exptl_crystal_F_000 1200.00
_exptl_crystal_size_max 0.210
_exptl_crystal_size_mid 0.080
_exptl_crystal_size_min 0.060
_refine_diff_density_max 0.28
_refine_diff_density_min -0.20
_refine_ls_extinction_method none
_refine_ls_goodness_of_fit_ref 1.075
_refine_ls_hydrogen_treatment mixed
_refine_ls_number_parameters 191
_refine_ls_number_reflns 2927
_refine_ls_number_restraints 1
_refine_ls_R_factor_all 0.0742
_refine_ls_R_factor_gt 0.0519
_refine_ls_shift/su_max 0.000
_refine_ls_structure_factor_coef Fsqd
_refine_ls_weighting_details 'w = 1/[\s^2^(Fo^2^)+(0.0753P)^2^+2.2244P] where P=(Fo^2^+2Fc^2^)/3'
_refine_ls_weighting_scheme calc
_refine_ls_wR_factor_gt 0.1298
_refine_ls_wR_factor_ref 0.1484
_reflns_Friedel_coverage 0.000
_reflns_number_gt 2220
_reflns_number_total 2927
_reflns_threshold_expression F^2^>2.0\s(F^2^)
_cod_data_source_file d4dt01298d2.cif
_cod_data_source_block askm1
_cod_depositor_comments 'Adding full bibliography for 7716105--7716116.cif.'
_cod_database_code 7716106
_shelx_shelxl_version_number 2019/3

loop_
_space_group_symop_operation_xyz
'x, y, z'
'-x, y, -z+1/2'
'x+1/2, y+1/2, z'
'-x+1/2, y+1/2, -z+1/2'
'-x, -y, -z'
'x, -y, z-1/2'
'-x+1/2, -y+1/2, -z'
'x+1/2, -y+1/2, z-1/2'

loop_
_atom_site_label
_atom_site_type_symbol
_atom_site_fract_x
_atom_site_fract_y
_atom_site_fract_z
_atom_site_U_iso_or_equiv
_atom_site_adp_type
_atom_site_occupancy
_atom_site_site_symmetry_order
_atom_site_calc_flag
_atom_site_refinement_flags_posn
_atom_site_refinement_flags_adp
_atom_site_refinement_flags_occupancy
_atom_site_disorder_assembly
_atom_site_disorder_group
O5 O 0.35526(5) 0.32127(18) 0.22295(8) 0.0300(4) Uani 1 1 d . . . . .
N1 N 0.34983(6) 0.1211(2) 0.09472(9) 0.0239(4) Uani 1 1 d D . . . .
H1 H 0.3384(9) 0.218(3) 0.1214(13) 0.045(7) Uiso 1 1 d D . . . .
C2 C 0.38833(7) 0.0245(3) 0.13972(11) 0.0230(4) Uani 1 1 d . . . . .
C3 C 0.40741(7) 0.0678(3) 0.21935(11) 0.0245(4) Uani 1 1 d . . . . .
H3 H 0.433783 -0.005812 0.249931 0.029 Uiso 1 1 calc R U . . .
C4 C 0.38964(7) 0.2164(3) 0.25767(11) 0.0243(4) Uani 1 1 d . . . . .
C6 C 0.33061(7) 0.1072(2) 0.00961(10) 0.0223(4) Uani 1 1 d . . . . .
C7 C 0.36288(7) 0.1660(3) -0.04302(11) 0.0243(4) Uani 1 1 d . . . . .
C8 C 0.34276(7) 0.1583(3) -0.12525(11) 0.0252(4) Uani 1 1 d . . . . .
H8 H 0.364392 0.197045 -0.161318 0.030 Uiso 1 1 calc R U . . .
C9 C 0.29204(7) 0.0958(3) -0.15603(11) 0.0249(4) Uani 1 1 d . . . . .
C10 C 0.26072(7) 0.0416(3) -0.10212(11) 0.0245(4) Uani 1 1 d . . . . .
H10 H 0.225665 0.000873 -0.122357 0.029 Uiso 1 1 calc R U . . .
C11 C 0.27934(7) 0.0454(2) -0.01903(11) 0.0228(4) Uani 1 1 d . . . . .
C12 C 0.41783(7) 0.2375(3) -0.01197(12) 0.0298(5) Uani 1 1 d . . . . .
H12A H 0.429908 0.303289 -0.054712 0.036 Uiso 1 1 calc R U . . .
H12B H 0.442270 0.139482 0.005438 0.036 Uiso 1 1 calc R U . . .
H12C H 0.417039 0.316117 0.033549 0.036 Uiso 1 1 calc R U . . .
C13 C 0.27146(8) 0.0855(3) -0.24540(11) 0.0307(5) Uani 1 1 d . . . . .
H13A H 0.283892 -0.023987 -0.266278 0.037 Uiso 1 1 calc R U . . .
H13B H 0.284607 0.186727 -0.271643 0.037 Uiso 1 1 calc R U . . .
H13C H 0.232529 0.087010 -0.256308 0.037 Uiso 1 1 calc R U . . .
C14 C 0.24416(7) -0.0140(3) 0.03746(11) 0.0274(5) Uani 1 1 d . . . . .
H14A H 0.240755 0.081556 0.074977 0.033 Uiso 1 1 calc R U . . .
H14B H 0.259925 -0.117564 0.067514 0.033 Uiso 1 1 calc R U . . .
H14C H 0.208952 -0.044565 0.006585 0.033 Uiso 1 1 calc R U . . .
C15 C 0.40713(7) -0.1401(3) 0.10259(11) 0.0263(4) Uani 1 1 d . . . . .
H15 H 0.396497 -0.128876 0.042984 0.032 Uiso 1 1 calc R U . . .
C16 C 0.46716(8) -0.1659(3) 0.12294(13) 0.0370(5) Uani 1 1 d . . . . .
H16A H 0.478063 -0.193988 0.180081 0.044 Uiso 1 1 calc R U . . .
H16B H 0.484835 -0.057349 0.110992 0.044 Uiso 1 1 calc R U . . .
H16C H 0.477178 -0.263032 0.090834 0.044 Uiso 1 1 calc R U . . .
C17 C 0.37863(9) -0.3000(3) 0.12806(14) 0.0384(5) Uani 1 1 d . . . . .
H17A H 0.340152 -0.280664 0.114709 0.046 Uiso 1 1 calc R U . . .
H17B H 0.389651 -0.317510 0.186060 0.046 Uiso 1 1 calc R U . . .
H17C H 0.387717 -0.404866 0.099805 0.046 Uiso 1 1 calc R U . . .
C18 C 0.41487(7) 0.2509(3) 0.34556(11) 0.0265(4) Uani 1 1 d . . . . .
H18 H 0.427652 0.136160 0.371326 0.032 Uiso 1 1 calc R U . . .
C19 C 0.46272(8) 0.3728(3) 0.34847(13) 0.0359(5) Uani 1 1 d . . . . .
H19A H 0.487831 0.318525 0.319044 0.043 Uiso 1 1 calc R U . . .
H19B H 0.450722 0.486296 0.323811 0.043 Uiso 1 1 calc R U . . .
H19C H 0.480249 0.391672 0.404437 0.043 Uiso 1 1 calc R U . . .
C20 C 0.37461(8) 0.3300(3) 0.39068(11) 0.0289(5) Uani 1 1 d . . . . .
H20A H 0.345527 0.246169 0.390485 0.035 Uiso 1 1 calc R U . . .
H20B H 0.360393 0.439724 0.364398 0.035 Uiso 1 1 calc R U . . .
H20C H 0.392034 0.355111 0.446156 0.035 Uiso 1 1 calc R U . . .

loop_
_atom_site_aniso_label
_atom_site_aniso_U_11
_atom_site_aniso_U_22
_atom_site_aniso_U_33
_atom_site_aniso_U_23
_atom_site_aniso_U_13
_atom_site_aniso_U_12
O5 0.0343(7) 0.0335(8) 0.0214(7) -0.0017(6) 0.0038(5) 0.0070(6)
N1 0.0258(8) 0.0301(9) 0.0161(8) -0.0022(7) 0.0046(6) 0.0017(7)
C2 0.0206(9) 0.0280(10) 0.0217(9) -0.0012(8) 0.0071(7) -0.0027(8)
C3 0.0248(9) 0.0290(11) 0.0191(9) 0.0012(8) 0.0026(7) 0.0027(8)
C4 0.0238(9) 0.0298(10) 0.0206(9) 0.0011(8) 0.0075(7) -0.0018(8)
C6 0.0294(9) 0.0230(9) 0.0149(9) -0.0008(8) 0.0055(7) 0.0028(8)
C7 0.0263(9) 0.0242(10) 0.0229(9) 0.0008(8) 0.0062(7) 0.0034(8)
C8 0.0289(10) 0.0294(10) 0.0199(9) 0.0023(8) 0.0115(8) 0.0020(8)
C9 0.0304(10) 0.0260(10) 0.0188(9) -0.0001(8) 0.0060(8) 0.0053(8)
C10 0.0247(9) 0.0279(10) 0.0206(9) -0.0012(8) 0.0038(7) 0.0006(8)
C11 0.0262(9) 0.0234(10) 0.0201(9) -0.0005(8) 0.0076(7) 0.0026(8)
C12 0.0304(10) 0.0328(11) 0.0274(10) 0.0015(9) 0.0083(8) -0.0004(9)
C13 0.0350(11) 0.0381(12) 0.0196(10) 0.0007(9) 0.0068(8) 0.0032(9)
C14 0.0280(10) 0.0334(11) 0.0215(10) -0.0001(8) 0.0065(8) -0.0003(8)
C15 0.0303(10) 0.0300(11) 0.0187(9) -0.0018(8) 0.0049(7) 0.0023(8)
C16 0.0359(12) 0.0383(12) 0.0378(12) -0.0061(10) 0.0096(9) 0.0057(10)
C17 0.0455(12) 0.0310(12) 0.0422(13) -0.0046(10) 0.0173(10) -0.0017(10)
C18 0.0318(10) 0.0283(11) 0.0186(9) -0.0006(8) 0.0026(8) 0.0018(8)
C19 0.0325(11) 0.0472(13) 0.0273(10) -0.0088(10) 0.0041(8) -0.0030(10)
C20 0.0353(11) 0.0336(11) 0.0186(9) -0.0027(8) 0.0074(8) -0.0012(9)

loop_
_atom_type_symbol
_atom_type_description
_atom_type_scat_dispersion_real
_atom_type_scat_dispersion_imag
_atom_type_scat_source
C C 0.0033 0.0016
;
International Tables for Crystallography
(Vol. C, Tables 4.2.6.8 and 6.1.1.4)
;
H H 0.0000 0.0000
;
International Tables for Crystallography
(Vol. C, Table 6.1.1.4)
;
N N 0.0061 0.0033
;
International Tables for Crystallography
(Vol. C, Tables 4.2.6.8 and 6.1.1.4)
;
O O 0.0106 0.0060
;
International Tables for Crystallography
(Vol. C, Tables 4.2.6.8 and 6.1.1.4)
;

loop_
_geom_angle_atom_site_label_1
_geom_angle_atom_site_label_2
_geom_angle_atom_site_label_3
_geom_angle
_geom_angle_site_symmetry_1
_geom_angle_site_symmetry_3
_geom_angle_publ_flag
C2 N1 C6 127.07(16) . . ?
C2 N1 H1 114.5(14) . . ?
C6 N1 H1 117.7(14) . . ?
N1 C2 C3 120.49(17) . . ?
N1 C2 C15 118.01(16) . . ?
C3 C2 C15 121.34(17) . . ?
C2 C3 C4 123.50(17) . . ?
C2 C3 H3 118.3 . . ?
C4 C3 H3 118.3 . . ?
O5 C4 C3 123.34(17) . . ?
O5 C4 C18 118.56(17) . . ?
C3 C4 C18 118.09(16) . . ?
C11 C6 C7 121.23(17) . . ?
C11 C6 N1 119.45(16) . . ?
C7 C6 N1 119.21(16) . . ?
C8 C7 C6 118.44(17) . . ?
C8 C7 C12 120.31(16) . . ?
C6 C7 C12 121.25(17) . . ?
C9 C8 C7 121.93(17) . . ?
C9 C8 H8 119.0 . . ?
C7 C8 H8 119.0 . . ?
C8 C9 C10 118.14(17) . . ?
C8 C9 C13 121.00(17) . . ?
C10 C9 C13 120.86(17) . . ?
C9 C10 C11 122.01(17) . . ?
C9 C10 H10 119.0 . . ?
C11 C10 H10 119.0 . . ?
C6 C11 C10 118.23(16) . . ?
C6 C11 C14 121.32(16) . . ?
C10 C11 C14 120.44(17) . . ?
C7 C12 H12A 109.5 . . ?
C7 C12 H12B 109.5 . . ?
H12A C12 H12B 109.5 . . ?
C7 C12 H12C 109.5 . . ?
H12A C12 H12C 109.5 . . ?
H12B C12 H12C 109.5 . . ?
C9 C13 H13A 109.5 . . ?
C9 C13 H13B 109.5 . . ?
H13A C13 H13B 109.5 . . ?
C9 C13 H13C 109.5 . . ?
H13A C13 H13C 109.5 . . ?
H13B C13 H13C 109.5 . . ?
C11 C14 H14A 109.5 . . ?
C11 C14 H14B 109.5 . . ?
H14A C14 H14B 109.5 . . ?
C11 C14 H14C 109.5 . . ?
H14A C14 H14C 109.5 . . ?
H14B C14 H14C 109.5 . . ?
C2 C15 C17 109.11(16) . . ?
C2 C15 C16 113.57(16) . . ?
C17 C15 C16 110.72(18) . . ?
C2 C15 H15 107.7 . . ?
C17 C15 H15 107.7 . . ?
C16 C15 H15 107.7 . . ?
C15 C16 H16A 109.5 . . ?
C15 C16 H16B 109.5 . . ?
H16A C16 H16B 109.5 . . ?
C15 C16 H16C 109.5 . . ?
H16A C16 H16C 109.5 . . ?
H16B C16 H16C 109.5 . . ?
C15 C17 H17A 109.5 . . ?
C15 C17 H17B 109.5 . . ?
H17A C17 H17B 109.5 . . ?
C15 C17 H17C 109.5 . . ?
H17A C17 H17C 109.5 . . ?
H17B C17 H17C 109.5 . . ?
C20 C18 C19 111.37(16) . . ?
C20 C18 C4 111.03(15) . . ?
C19 C18 C4 108.62(16) . . ?
C20 C18 H18 108.6 . . ?
C19 C18 H18 108.6 . . ?
C4 C18 H18 108.6 . . ?
C18 C19 H19A 109.5 . . ?
C18 C19 H19B 109.5 . . ?
H19A C19 H19B 109.5 . . ?
C18 C19 H19C 109.5 . . ?
H19A C19 H19C 109.5 . . ?
H19B C19 H19C 109.5 . . ?
C18 C20 H20A 109.5 . . ?
C18 C20 H20B 109.5 . . ?
H20A C20 H20B 109.5 . . ?
C18 C20 H20C 109.5 . . ?
H20A C20 H20C 109.5 . . ?
H20B C20 H20C 109.5 . . ?

loop_
_geom_bond_atom_site_label_1
_geom_bond_atom_site_label_2
_geom_bond_distance
_geom_bond_site_symmetry_2
_geom_bond_publ_flag
O5 C4 1.247(2) . ?
N1 C2 1.343(2) . ?
N1 C6 1.438(2) . ?
N1 H1 0.939(16) . ?
C2 C3 1.386(3) . ?
C2 C15 1.519(3) . ?
C3 C4 1.420(3) . ?
C3 H3 0.9500 . ?
C4 C18 1.530(3) . ?
C6 C11 1.392(3) . ?
C6 C7 1.405(3) . ?
C7 C8 1.393(3) . ?
C7 C12 1.507(3) . ?
C8 C9 1.388(3) . ?
C8 H8 0.9500 . ?
C9 C10 1.393(3) . ?
C9 C13 1.510(3) . ?
C10 C11 1.400(3) . ?
C10 H10 0.9500 . ?
C11 C14 1.509(3) . ?
C12 H12A 0.9800 . ?
C12 H12B 0.9800 . ?
C12 H12C 0.9800 . ?
C13 H13A 0.9800 . ?
C13 H13B 0.9800 . ?
C13 H13C 0.9800 . ?
C14 H14A 0.9800 . ?
C14 H14B 0.9800 . ?
C14 H14C 0.9800 . ?
C15 C17 1.521(3) . ?
C15 C16 1.524(3) . ?
C15 H15 1.0000 . ?
C16 H16A 0.9800 . ?
C16 H16B 0.9800 . ?
C16 H16C 0.9800 . ?
C17 H17A 0.9800 . ?
C17 H17B 0.9800 . ?
C17 H17C 0.9800 . ?
C18 C20 1.524(3) . ?
C18 C19 1.530(3) . ?
C18 H18 1.0000 . ?
C19 H19A 0.9800 . ?
C19 H19B 0.9800 . ?
C19 H19C 0.9800 . ?
C20 H20A 0.9800 . ?
C20 H20B 0.9800 . ?
C20 H20C 0.9800 . ?

loop_
_geom_hbond_atom_site_label_D
_geom_hbond_atom_site_label_H
_geom_hbond_atom_site_label_A
_geom_hbond_distance_DH
_geom_hbond_distance_HA
_geom_hbond_distance_DA
_geom_hbond_angle_DHA
_geom_hbond_site_symmetry_A
_geom_hbond_publ_flag
N1 H1 O5 0.939(16) 1.87(2) 2.637(2) 137(2) . yes

loop_
_geom_torsion_atom_site_label_1
_geom_torsion_atom_site_label_2
_geom_torsion_atom_site_label_3
_geom_torsion_atom_site_label_4
_geom_torsion
_geom_torsion_site_symmetry_1
_geom_torsion_site_symmetry_2
_geom_torsion_site_symmetry_3
_geom_torsion_site_symmetry_4
_geom_torsion_publ_flag
C6 N1 C2 C3 171.60(17) . . . . ?
C6 N1 C2 C15 -12.9(3) . . . . ?
N1 C2 C3 C4 -2.2(3) . . . . ?
C15 C2 C3 C4 -177.52(17) . . . . ?
C2 C3 C4 O5 -0.1(3) . . . . ?
C2 C3 C4 C18 -178.82(17) . . . . ?
C2 N1 C6 C11 112.0(2) . . . . ?
C2 N1 C6 C7 -71.7(3) . . . . ?
C11 C6 C7 C8 -1.1(3) . . . . ?
N1 C6 C7 C8 -177.37(16) . . . . ?
C11 C6 C7 C12 178.31(17) . . . . ?
N1 C6 C7 C12 2.1(3) . . . . ?
C6 C7 C8 C9 0.4(3) . . . . ?
C12 C7 C8 C9 -179.02(18) . . . . ?
C7 C8 C9 C10 0.8(3) . . . . ?
C7 C8 C9 C13 -178.83(18) . . . . ?
C8 C9 C10 C11 -1.3(3) . . . . ?
C13 C9 C10 C11 178.28(18) . . . . ?
C7 C6 C11 C10 0.6(3) . . . . ?
N1 C6 C11 C10 176.84(16) . . . . ?
C7 C6 C11 C14 -178.62(18) . . . . ?
N1 C6 C11 C14 -2.4(3) . . . . ?
C9 C10 C11 C6 0.6(3) . . . . ?
C9 C10 C11 C14 179.88(18) . . . . ?
N1 C2 C15 C17 -97.0(2) . . . . ?
C3 C2 C15 C17 78.5(2) . . . . ?
N1 C2 C15 C16 138.97(18) . . . . ?
C3 C2 C15 C16 -45.6(2) . . . . ?
O5 C4 C18 C20 35.1(2) . . . . ?
C3 C4 C18 C20 -146.11(17) . . . . ?
O5 C4 C18 C19 -87.7(2) . . . . ?
C3 C4 C18 C19 91.1(2) . . . . ?
